data_4501175
loop_
_publ_author_name
'Smith, Matthew D.'
'Blau, Samuel M.'
'Chang, Kelvin B.'
'Zeller, Matthias'
'Schrier, Joshua'
'Norquist, Alexander J.'

_publ_section_title
;
 Beyond Charge Density Matching: The Role of C--H&#x00B7;&#x00B7;&#x00B7;O
 Interactions in the Formation of Templated Vanadium Tellurites
;
_journal_issue 9
_journal_name_full 'Crystal Growth &amp; Design'
_journal_page_first 4213
_journal_paper_doi 10.1021/cg2008232
_journal_volume 11
_journal_year 2011
_chemical_formula_moiety 'C5 H14 N2 O10 Te2 V2'
_chemical_formula_sum 'C5 H14 N2 O10 Te2 V2'
_chemical_formula_weight 619.26
_space_group_IT_number 15
_symmetry_cell_setting monoclinic
_symmetry_space_group_name_Hall '-C 2yc'
_symmetry_space_group_name_H-M 'C 1 2/c 1'
_atom_sites_solution_hydrogens geom
_atom_sites_solution_primary direct
_cell_angle_alpha 90
_cell_angle_beta 125.4851(17)
_cell_angle_gamma 90
_cell_formula_units_Z 4
_cell_length_a 19.356(3)
_cell_length_b 7.0591(12)
_cell_length_c 13.582(2)
_cell_measurement_reflns_used 5767
_cell_measurement_temperature 100
_cell_measurement_theta_max 31.1751
_cell_measurement_theta_min 2.5845
_cell_volume 1511.1(4)
_computing_cell_refinement Apex2
_computing_data_collection 'Apex2 v2009.7-0 (Bruker, 2009)'
_computing_data_reduction Apex2
_computing_molecular_graphics 'CAMERON (Watkin et al., 1996)'
_computing_publication_material 'CRYSTALS (Betteridge et al., 2003)'
_computing_structure_refinement 'CRYSTALS (Betteridge et al., 2003)'
_computing_structure_solution 'SIR92 (Altomare et al., 1993)'
_diffrn_ambient_temperature 100
_diffrn_measured_fraction_theta_full 0.997
_diffrn_measured_fraction_theta_max 0.941
_diffrn_measurement_device 'Bruker AXS Smart Apex CCD'
_diffrn_measurement_device_type Area
_diffrn_measurement_method \w
_diffrn_radiation_monochromator graphite
_diffrn_radiation_type 'Mo K\a'
_diffrn_radiation_wavelength 0.71073
_diffrn_reflns_av_R_equivalents 0.020
_diffrn_reflns_limit_h_max 27
_diffrn_reflns_limit_h_min -28
_diffrn_reflns_limit_k_max 10
_diffrn_reflns_limit_k_min -10
_diffrn_reflns_limit_l_max 19
_diffrn_reflns_limit_l_min -19
_diffrn_reflns_number 12688
_diffrn_reflns_theta_full 29.443
_diffrn_reflns_theta_max 31.323
_diffrn_reflns_theta_min 3.033
_diffrn_standards_number 0
_exptl_absorpt_coefficient_mu 5.069
_exptl_absorpt_correction_T_max 0.7462
_exptl_absorpt_correction_T_min 0.5071
_exptl_absorpt_correction_type multi-scan
_exptl_absorpt_process_details 'Apex2  v2009.7-0 (Bruker, 2009)'
_exptl_crystal_colour colorless
_exptl_crystal_density_diffrn 2.722
_exptl_crystal_density_method 'not measured'
_exptl_crystal_description rod
_exptl_crystal_F_000 1152
_exptl_crystal_size_max 0.31
_exptl_crystal_size_mid 0.17
_exptl_crystal_size_min 0.15
_refine_diff_density_max 1.35
_refine_diff_density_min -0.41
_refine_ls_extinction_coef 0.9(6)
_refine_ls_extinction_method 'Larson (1970), Equation 22'
_refine_ls_goodness_of_fit_ref 1.0927
_refine_ls_hydrogen_treatment none
_refine_ls_matrix_type full
_refine_ls_number_parameters 101
_refine_ls_number_reflns 2243
_refine_ls_number_restraints 0
_refine_ls_R_factor_all 0.0171
_refine_ls_R_factor_gt 0.0165
_refine_ls_shift/su_max 0.0011671
_refine_ls_shift/su_mean 4.8559933
_refine_ls_structure_factor_coef Fsqd
_refine_ls_weighting_details
;
 Method= Modified Sheldrick 
 w=1/[\s^2^(F^2^) + ( 0.02P)^2^ + 5.71P] 
 ,where P=(max(Fo^2^,0) + 2Fc^2^)/3 
;
_refine_ls_weighting_scheme calc
_refine_ls_wR_factor_all 0.0416
_refine_ls_wR_factor_gt 0.0412
_refine_ls_wR_factor_ref 0.0407
_reflns_limit_h_max 22
_reflns_limit_h_min -28
_reflns_limit_k_max 10
_reflns_limit_k_min 0
_reflns_limit_l_max 19
_reflns_limit_l_min 0
_reflns_number_gt 2274
_reflns_number_total 2326
_reflns_threshold_expression I>2.0\s(I)
_oxford_diffrn_Wilson_B_factor 0.80
_oxford_diffrn_Wilson_scale 27.80
_oxford_refine_ls_r_factor_ref 0.0161
_oxford_refine_ls_scale 0.19537(8)
_oxford_reflns_number_all 2321
_oxford_reflns_threshold_expression_ref I>3.0\s(I)
_cod_data_source_file cg2008232_si_002.cif
_cod_data_source_block '[C~5~H~14~N~2~][V~2~Te~2~O~10~]_Cmp-2'
_cod_depositor_comments
;
The following automatic conversions were performed:

'_symmetry_cell_setting' value 'Monoclinic' changed to 'monoclinic'
according to /home/saulius/struct/CIF-dictionaries/cif_core.dic
dictionary named 'cif_core.dic' version 2.4.1 from 2010-06-29.

Automatic conversion script
Id: cif_fix_values 1715 2011-07-08 13:25:40Z adriana 
;
_cod_original_sg_symbol_H-M 'C 1 2/c 1 '
_cod_database_code 4501175

loop_
_symmetry_equiv_pos_as_xyz
x,y,z
-x,-y,-z
x+1/2,y+1/2,z
-x+1/2,-y+1/2,-z
-x,y,-z+1/2
x,-y,z+1/2
-x+1/2,y+1/2,-z+1/2
x+1/2,-y+1/2,z+1/2

loop_
_atom_site_label
_atom_site_type_symbol
_atom_site_fract_x
_atom_site_fract_y
_atom_site_fract_z
_atom_site_U_iso_or_equiv
_atom_site_occupancy
_atom_site_adp_type
Te1 Te 0.273854(8) 0.546480(17) 0.107349(11) 0.0105 1.0000 Uani
V1 V 0.21261(2) 0.50850(5) 0.29351(3) 0.0119 1.0000 Uani
O1 O 0.12234(12) 0.4635(2) 0.16808(16) 0.0256 1.0000 Uani
O2 O 0.29079(11) 0.5443(2) 0.26133(14) 0.0167 1.0000 Uani
O3 O 0.29377(12) 0.2025(2) 0.14371(15) 0.0205 1.0000 Uani
O4 O 0.25050(10) 0.8201(2) 0.09464(13) 0.0144 1.0000 Uani
O5 O 0.38601(10) 0.5656(2) 0.17134(14) 0.0163 1.0000 Uani
N1 N 0.51879(12) 0.5397(3) 0.41411(17) 0.0195 1.0000 Uani
C1 C 0.52872(16) 0.3436(4) 0.4624(2) 0.0224 1.0000 Uani
C2 C 0.53232(15) 0.6860(3) 0.5033(2) 0.0207 1.0000 Uani
C3 C 0.5244(3) 0.2088(7) 0.3745(5) 0.0273 0.5000 Uani
H1 H 0.5592 0.5588 0.3960 0.0228 1.0000 Uiso
H2 H 0.4632 0.5535 0.3420 0.0228 1.0000 Uiso
H3 H 0.5876 0.3325 0.5364 0.0269 1.0000 Uiso
H4 H 0.5199 0.2525 0.4044 0.0267 0.5000 Uiso
H5 H 0.5916 0.6771 0.5747 0.0248 1.0000 Uiso
H6 H 0.5224 0.8100 0.4638 0.0253 1.0000 Uiso
H7 H 0.5656 0.2465 0.3600 0.0409 0.5000 Uiso
H8 H 0.5382 0.0848 0.4110 0.0410 0.5000 Uiso
H9 H 0.4682 0.2107 0.3032 0.0410 0.5000 Uiso

loop_
_atom_site_aniso_label
_atom_site_aniso_U_11
_atom_site_aniso_U_22
_atom_site_aniso_U_33
_atom_site_aniso_U_23
_atom_site_aniso_U_13
_atom_site_aniso_U_12
Te1 0.01394(7) 0.00899(7) 0.00918(7) 0.00037(4) 0.00699(5) 0.00040(4)
V1 0.01750(16) 0.00833(14) 0.00914(14) 0.00012(11) 0.00727(13) 0.00062(12)
O1 0.0237(9) 0.0199(8) 0.0170(8) 0.0009(6) 0.0026(7) 0.0005(7)
O2 0.0253(8) 0.0156(7) 0.0129(7) 0.0007(5) 0.0132(6) 0.0000(6)
O3 0.0338(9) 0.0119(7) 0.0219(8) 0.0016(6) 0.0196(7) -0.0015(6)
O4 0.0213(7) 0.0103(6) 0.0107(6) -0.0004(5) 0.0088(6) 0.0011(5)
O5 0.0134(7) 0.0211(8) 0.0125(7) 0.0004(6) 0.0064(6) 0.0009(6)
N1 0.0176(9) 0.0262(10) 0.0131(8) 0.0049(7) 0.0080(7) 0.0040(7)
C1 0.0267(11) 0.0203(11) 0.0186(10) 0.0030(8) 0.0122(9) 0.0070(9)
C2 0.0219(10) 0.0197(10) 0.0167(10) 0.0033(8) 0.0090(8) 0.0031(8)
C3 0.029(2) 0.018(2) 0.040(3) -0.002(2) 0.023(2) -0.0026(19)

loop_
_atom_type_symbol
_atom_type_scat_dispersion_real
_atom_type_scat_dispersion_imag
_atom_type_scat_Cromer_Mann_a1
_atom_type_scat_Cromer_Mann_b1
_atom_type_scat_Cromer_Mann_a2
_atom_type_scat_Cromer_Mann_b2
_atom_type_scat_Cromer_Mann_a3
_atom_type_scat_Cromer_Mann_b3
_atom_type_scat_Cromer_Mann_a4
_atom_type_scat_Cromer_Mann_b4
_atom_type_scat_Cromer_Mann_c
_atom_type_scat_source
C 0.0033 0.0016 2.3100 20.8439 1.0200 10.2075 1.5886 0.5687 0.8650 51.6512 0.2156 'International Tables Vol C 4.2.6.8 and 6.1.1.4'
N 0.0061 0.0033 12.2126 0.0057 3.1322 9.8933 2.0125 28.9975 1.1663 0.5826 -11.5290 'International Tables Vol C 4.2.6.8 and 6.1.1.4'
H 0.0000 0.0000 0.4930 10.5109 0.3229 26.1257 0.1402 3.1424 0.0408 57.7998 0.0030 'International Tables Vol C 4.2.6.8 and 6.1.1.4'
V 0.3005 0.5294 10.2971 6.8657 7.3511 0.4385 2.0703 26.8938 2.0571 102.4780 1.2199 'International Tables Vol C 4.2.6.8 and 6.1.1.4'
Te -0.5308 1.6751 19.9644 4.8174 19.0138 0.4209 6.1449 28.5284 2.5239 70.8403 4.3520 'International Tables Vol C 4.2.6.8 and 6.1.1.4'
O 0.0106 0.0060 3.0485 13.2771 2.2868 5.7011 1.5463 0.3239 0.8670 32.9089 0.2508 'International Tables Vol C 4.2.6.8 and 6.1.1.4'

loop_
_geom_angle_atom_site_label_1
_geom_angle_site_symmetry_1
_geom_angle_atom_site_label_2
_geom_angle_atom_site_label_3
_geom_angle_site_symmetry_3
_geom_angle
_geom_angle_publ_flag
O4 4_565 Te1 V1 . 150.42(3) yes
O4 4_565 Te1 O2 . 159.79(6) yes
V1 . Te1 O2 . 25.01(5) yes
O4 4_565 Te1 O3 . 117.87(5) yes
V1 . Te1 O3 . 81.57(4) yes
O2 . Te1 O3 . 82.29(6) yes
O4 4_565 Te1 O4 . 70.68(6) yes
V1 . Te1 O4 . 88.91(4) yes
O2 . Te1 O4 . 89.35(6) yes
O3 . Te1 O4 . 170.46(6) yes
O4 4_565 Te1 O5 . 85.09(6) yes
V1 . Te1 O5 . 119.38(5) yes
O2 . Te1 O5 . 94.51(7) yes
O3 . Te1 O5 . 88.45(7) yes
O4 . Te1 O5 . 96.82(7) yes
O4 7_545 V1 Te1 . 123.02(5) yes
O4 7_545 V1 O3 7_555 106.53(8) yes
Te1 . V1 O3 7_555 118.99(6) yes
O4 7_545 V1 O1 . 113.35(8) yes
Te1 . V1 O1 . 81.98(8) yes
O3 7_555 V1 O1 . 110.37(9) yes
O4 7_545 V1 O2 . 108.86(7) yes
Te1 . V1 O2 . 26.48(5) yes
O3 7_555 V1 O2 . 109.26(8) yes
O1 . V1 O2 . 108.41(9) yes
V1 . O2 Te1 . 128.52(9) yes
Te1 . O3 V1 7_545 150.35(9) yes
Te1 4_565 O4 Te1 . 109.32(6) yes
Te1 4_565 O4 V1 7_555 110.40(7) yes
Te1 . O4 V1 7_555 133.13(8) yes
C1 . N1 C2 . 111.50(17) yes
C1 . N1 H1 . 109.1 no
C2 . N1 H1 . 109.0 no
C1 . N1 H2 . 109.1 no
C2 . N1 H2 . 109.0 no
H1 . N1 H2 . 109.0 no
C2 2_666 C1 N1 . 109.75(19) yes
C2 2_666 C1 C3 . 117.9(3) yes
N1 . C1 C3 . 107.8(3) yes
C2 2_666 C1 H3 . 108.7 no
N1 . C1 H3 . 107.3 no
C3 . C1 H3 . 104.9 no
C2 2_666 C1 H4 . 111.4 no
N1 . C1 H4 . 110.2 no
C3 . C1 H4 . 6.6 no
H3 . C1 H4 . 109.4 no
C1 2_666 C2 N1 . 110.7(2) yes
C1 2_666 C2 H5 . 111.1 no
N1 . C2 H5 . 108.1 no
C1 2_666 C2 H6 . 110.5 no
N1 . C2 H6 . 106.6 no
H5 . C2 H6 . 109.8 no
C1 . C3 H4 . 11.4 no
C1 . C3 H7 . 108.6 no
H4 . C3 H7 . 119.7 no
C1 . C3 H8 . 107.3 no
H4 . C3 H8 . 104.0 no
H7 . C3 H8 . 109.9 no
C1 . C3 H9 . 107.9 no
H4 . C3 H9 . 99.5 no
H7 . C3 H9 . 112.5 no
H8 . C3 H9 . 110.4 no
C1 . H4 C3 . 162.0 no

loop_
_geom_bond_atom_site_label_1
_geom_bond_atom_site_label_2
_geom_bond_site_symmetry_2
_geom_bond_distance
_geom_bond_publ_flag
Te1 O4 4_565 2.6710(15) yes
Te1 V1 . 3.3688(6) yes
Te1 O2 . 1.9197(15) yes
Te1 O3 . 2.4632(17) yes
Te1 O4 . 1.9680(15) yes
Te1 O5 . 1.8156(16) yes
V1 O4 7_545 1.8242(15) yes
V1 O3 7_555 1.6553(16) yes
V1 O1 . 1.6125(18) yes
V1 O2 . 1.8200(17) yes
N1 C1 . 1.496(3) yes
N1 C2 . 1.494(3) yes
N1 H1 . 0.955 no
N1 H2 . 0.950 no
C1 C2 2_666 1.515(3) yes
C1 C3 . 1.491(6) yes
C1 H3 . 0.993 no
C1 H4 . 0.953 no
C2 H5 . 0.985 no
C2 H6 . 0.986 no
C3 H4 . 0.555 no
C3 H7 . 0.964 no
C3 H8 . 0.964 no
C3 H9 . 0.947 no

loop_
_geom_hbond_atom_site_label_D
_geom_hbond_atom_site_label_H
_geom_hbond_atom_site_label_A
_geom_hbond_site_symmetry_A
_geom_hbond_angle_DHA
_geom_hbond_distance_DH
_geom_hbond_distance_HA
_geom_hbond_distance_DA
_geom_hbond_publ_flag
N1 H1 O5 5_655 166 0.96 1.76 2.694(6) yes
N1 H2 O5 . 152 0.95 1.90 2.770(6) yes
